data_1541723
loop_
_publ_author_name
'Plakhov, G.F.'
'Belov, N.V.'

_publ_section_title
;
 Refined crystal structure of the Zn(Fe) analog of beryllonite allowing
 for anisotropy of atomic thermal vibrations; comparison with hurlbutite
;
_journal_name_full Kristallografiya
_journal_page_first 709
_journal_page_last 715
_journal_volume 23
_journal_year 1978
_chemical_formula_sum 'Fe0.2 Na O4 P Zn0.8'
_chemical_name_systematic 'Na (Zn.8 Fe.2) P O4'
_space_group_IT_number 14
_symmetry_space_group_name_Hall '-P 2n'
_symmetry_space_group_name_H-M 'P 1 1 21/n'
_cell_angle_alpha 90
_cell_angle_beta 90
_cell_angle_gamma 90.2
_cell_formula_units_Z 12
_cell_length_a 8.717
_cell_length_b 15.267
_cell_length_c 8.043
_cell_volume 1070.376
_citation_journal_id_ASTM KRISAJ
_cod_data_source_file Plakhov_KRISAJ_1978_63.cif
_cod_data_source_block Fe0.2Na1O4P1Zn0.8
_cod_original_sg_symbol_Hall '-P 2ybc (z,x-z,y)'
_cod_original_formula_sum 'Fe0.2 Na1 O4 P1 Zn0.8'
_cod_database_code 1541723

loop_
_symmetry_equiv_pos_as_xyz
x,y,z
-x+1/2,-y+1/2,z+1/2
-x,-y,-z
x-1/2,y-1/2,-z-1/2

loop_
_atom_site_label
_atom_site_type_symbol
_atom_site_fract_x
_atom_site_fract_y
_atom_site_fract_z
_atom_site_occupancy
_atom_site_U_iso_or_equiv
P2 P+5 0.10682 0.08105 0.27837 1 0.0
O3 O-2 0.22661 0.37076 0.27767 1 0.0
O10 O-2 0.57314 0.30776 0.45161 1 0.0
O7 O-2 0.58172 0.34137 0.1518 1 0.0
O6 O-2 0.58101 0.00955 0.26551 1 0.0
O5 O-2 0.95018 0.03793 0.24058 1 0.0
Fe3 Fe+2 0.4359 0.09143 0.16639 0.2 0.0
Na2 Na+1 0.73292 0.0877 0.46764 1 0.0
Na1 Na+1 0.24129 0.24474 0.97763 1 0.0
O11 O-2 0.16598 0.0501 0.44645 1 0.0
Zn2 Zn+2 0.40696 0.42115 0.16999 0.8 0.0
Fe1 Fe+2 0.91903 0.24289 0.1764 0.2 0.0
O9 O-2 0.96958 0.36571 0.13783 1 0.0
P3 P+5 0.06472 0.41124 0.27084 1 0.0
Na3 Na+1 0.7764 0.06924 0.02218 1 0.0
O4 O-2 0.71894 0.20728 0.25943 1 0.0
O12 O-2 0.98417 0.39698 0.43855 1 0.0
Zn1 Zn+2 0.91903 0.24289 0.1764 0.8 0.0
O2 O-2 0.08823 0.18076 0.2817 1 0.0
Zn3 Zn+2 0.4359 0.09143 0.16639 0.8 0.0
Fe2 Fe+2 0.40696 0.42115 0.16999 0.2 0.0
O1 O-2 0.43436 0.21011 0.25222 1 0.0
P1 P+5 0.57928 0.26671 0.27855 1 0.0
O8 O-2 0.22142 0.05492 0.14354 1 0.0
